data_4023417
loop_
_publ_author_name
'Ni Yan'
'Xiaozhong Liu'
'Mahesh K. Pallerla'
'Joseph M. Fox'

_publ_section_title
;
 Synthesis of Stable Derivatives of Cycloprop-2-ene Carboxylic Acid
;
_journal_name_full 'Journal of Organic Chemistry'
_journal_page_first 4283
_journal_page_last 4286
_journal_paper_doi 10.1021/jo800042w
_journal_volume 73
_journal_year 2008
_chemical_formula_sum 'C13 H11 N O3'
_chemical_formula_weight 229.23
_chemical_name_systematic
; 
 ? 
;
_space_group_IT_number 4
_symmetry_cell_setting monoclinic
_symmetry_space_group_name_Hall 'P 2yb'
_symmetry_space_group_name_H-M 'P 1 21 1'
_atom_sites_solution_hydrogens geom
_atom_sites_solution_primary direct
_atom_sites_solution_secondary difmap
_audit_creation_method SHELXL-97
_cell_angle_alpha 90.00
_cell_angle_beta 101.037(2)
_cell_angle_gamma 90.00
_cell_formula_units_Z 2
_cell_length_a 8.2085(13)
_cell_length_b 7.4494(12)
_cell_length_c 9.1771(14)
_cell_measurement_reflns_used 949
_cell_measurement_temperature 120(2)
_cell_measurement_theta_max 27.37
_cell_measurement_theta_min 2.53
_cell_volume 550.79(15)
_computing_cell_refinement 'SHELXTL, Sheldrick (2001)'
_computing_data_collection 'SMART, Bruker (2002)'
_computing_data_reduction 'SHELXTL, Sheldrick (2001)'
_computing_molecular_graphics 'SHELXTL, Sheldrick (2001)'
_computing_publication_material 'SHELXTL, Sheldrick (2001)'
_computing_structure_refinement 'SHELXL-97 (Sheldrick, 1997)'
_computing_structure_solution 'SHELXS-97 (Sheldrick, 1990)'
_diffrn_ambient_temperature 120(2)
_diffrn_detector_area_resol_mean 836.6
_diffrn_measured_fraction_theta_full 1.000
_diffrn_measured_fraction_theta_max 0.936
_diffrn_measurement_device_type 'Bruker AXS APEX diffractometer'
_diffrn_measurement_method \w
_diffrn_radiation_monochromator graphite
_diffrn_radiation_source 'fine-focus sealed tube'
_diffrn_radiation_type MoK\a
_diffrn_radiation_wavelength 0.71073
_diffrn_reflns_av_R_equivalents 0.0202
_diffrn_reflns_av_sigmaI/netI 0.0263
_diffrn_reflns_limit_h_max 10
_diffrn_reflns_limit_h_min -10
_diffrn_reflns_limit_k_max 9
_diffrn_reflns_limit_k_min -9
_diffrn_reflns_limit_l_max 12
_diffrn_reflns_limit_l_min -11
_diffrn_reflns_number 5947
_diffrn_reflns_theta_full 25.00
_diffrn_reflns_theta_max 27.85
_diffrn_reflns_theta_min 2.26
_diffrn_standards_decay_% <1
_exptl_absorpt_coefficient_mu 0.099
_exptl_absorpt_correction_T_max 0.9970
_exptl_absorpt_correction_T_min 0.9823
_exptl_absorpt_correction_type multi-scan
_exptl_absorpt_process_details 'SADABS, Sheldrick (2003)'
_exptl_crystal_colour colourless
_exptl_crystal_density_diffrn 1.382
_exptl_crystal_density_method 'not measured'
_exptl_crystal_description needle
_exptl_crystal_F_000 240
_exptl_crystal_size_max 0.18
_exptl_crystal_size_mid 0.05
_exptl_crystal_size_min 0.03
_refine_diff_density_max 0.303
_refine_diff_density_min -0.183
_refine_diff_density_rms 0.049
_refine_ls_abs_structure_details 'Flack H D (1983), Acta Cryst. A39, 876-881'
_refine_ls_abs_structure_Flack -0.6(11)
_refine_ls_extinction_method none
_refine_ls_goodness_of_fit_ref 1.038
_refine_ls_hydrogen_treatment constr
_refine_ls_matrix_type full
_refine_ls_number_parameters 154
_refine_ls_number_reflns 2380
_refine_ls_number_restraints 1
_refine_ls_restrained_S_all 1.038
_refine_ls_R_factor_all 0.0420
_refine_ls_R_factor_gt 0.0408
_refine_ls_shift/su_max 0.000
_refine_ls_shift/su_mean 0.000
_refine_ls_structure_factor_coef Fsqd
_refine_ls_weighting_details 'calc w=1/[\s^2^(Fo^2^)+(0.0720P)^2^+0.0883P] where P=(Fo^2^+2Fc^2^)/3'
_refine_ls_weighting_scheme calc
_refine_ls_wR_factor_gt 0.1053
_refine_ls_wR_factor_ref 0.1063
_reflns_number_gt 2316
_reflns_number_total 2380
_reflns_threshold_expression >2sigma(I)
_cod_data_source_file jo800042w-File001.cif
_cod_data_source_block joef014
_cod_depositor_comments
;
The following automatic conversions were performed:
'_symmetry_cell_setting' value 'Monoclinic' changed to 'monoclinic'
according to '/home/saulius/struct/CIF-dictionaries/cif_core.dic'
dictionary named 'cif_core.dic' version 2.4.1 from 2010-06-29.

Automatic conversion script
Id: cif_fix_enum 1527 2010-12-29 10:47:43Z saulius 
;
_cod_original_sg_symbol_H-M 'P 21'
_cod_database_code 4023417

loop_
_symmetry_equiv_pos_as_xyz
'x, y, z'
'-x, y+1/2, -z'

loop_
_atom_site_label
_atom_site_type_symbol
_atom_site_fract_x
_atom_site_fract_y
_atom_site_fract_z
_atom_site_U_iso_or_equiv
_atom_site_adp_type
_atom_site_occupancy
_atom_site_symmetry_multiplicity
_atom_site_calc_flag
_atom_site_refinement_flags
_atom_site_disorder_assembly
_atom_site_disorder_group
N1 N -0.05132(18) 0.4869(2) 0.23301(16) 0.0173(3) Uani 1 1 d . . .
O1 O 0.04109(15) 0.76594(18) 0.21425(13) 0.0210(3) Uani 1 1 d . . .
O2 O -0.17272(16) 0.67850(19) 0.04096(13) 0.0235(3) Uani 1 1 d . . .
O3 O -0.17007(15) 0.24954(18) 0.32204(13) 0.0230(3) Uani 1 1 d . . .
C1 C 0.2315(2) 0.2451(3) 0.32225(19) 0.0210(4) Uani 1 1 d . . .
H1A H 0.1901 0.2604 0.2190 0.025 Uiso 1 1 calc R . .
C2 C 0.3427(2) 0.1083(3) 0.3710(2) 0.0225(4) Uani 1 1 d . . .
H2A H 0.3778 0.0307 0.3009 0.027 Uiso 1 1 calc R . .
C3 C 0.4034(2) 0.0835(3) 0.5216(2) 0.0224(4) Uani 1 1 d . . .
H3A H 0.4775 -0.0125 0.5547 0.027 Uiso 1 1 calc R . .
C4 C 0.3551(2) 0.1999(3) 0.62317(19) 0.0205(4) Uani 1 1 d . . .
H4A H 0.3984 0.1853 0.7261 0.025 Uiso 1 1 calc R . .
C5 C 0.2432(2) 0.3384(2) 0.57516(19) 0.0179(4) Uani 1 1 d . . .
H5A H 0.2102 0.4175 0.6454 0.022 Uiso 1 1 calc R . .
C6 C 0.1800(2) 0.3605(2) 0.42425(19) 0.0162(3) Uani 1 1 d . . .
C7 C 0.0635(2) 0.5158(2) 0.37528(18) 0.0164(3) Uani 1 1 d . . .
H7A H -0.0006 0.5448 0.4546 0.020 Uiso 1 1 calc R . .
C8 C 0.1545(2) 0.6837(3) 0.33645(19) 0.0224(4) Uani 1 1 d . . .
H8A H 0.1788 0.7663 0.4224 0.027 Uiso 1 1 calc R . .
H8B H 0.2601 0.6508 0.3062 0.027 Uiso 1 1 calc R . .
C9 C -0.0712(2) 0.6451(2) 0.15017(18) 0.0184(4) Uani 1 1 d . . .
C10 C -0.1618(2) 0.3404(2) 0.21471(18) 0.0178(3) Uani 1 1 d . . .
C11 C -0.2513(2) 0.2983(2) 0.0620(2) 0.0207(4) Uani 1 1 d . . .
H11A H -0.2310 0.3754 -0.0219 0.025 Uiso 1 1 calc R . .
C12 C -0.2905(3) 0.1014(3) 0.0325(2) 0.0288(4) Uani 1 1 d . . .
H12A H -0.2501 -0.0149 0.0158 0.035 Uiso 1 1 calc R . .
C13 C -0.4134(2) 0.1977(3) 0.0451(2) 0.0303(5) Uani 1 1 d . . .
H13A H -0.5291 0.2031 0.0444 0.036 Uiso 1 1 calc R . .

loop_
_atom_site_aniso_label
_atom_site_aniso_U_11
_atom_site_aniso_U_22
_atom_site_aniso_U_33
_atom_site_aniso_U_23
_atom_site_aniso_U_13
_atom_site_aniso_U_12
N1 0.0182(7) 0.0176(7) 0.0146(7) 0.0019(6) -0.0006(5) 0.0004(5)
O1 0.0241(6) 0.0169(6) 0.0213(6) 0.0036(5) 0.0027(5) -0.0012(5)
O2 0.0256(6) 0.0223(7) 0.0206(6) 0.0064(6) -0.0010(5) 0.0025(5)
O3 0.0275(7) 0.0208(7) 0.0194(6) 0.0043(5) 0.0014(5) -0.0041(5)
C1 0.0243(8) 0.0222(9) 0.0155(8) -0.0032(7) 0.0011(6) -0.0014(8)
C2 0.0211(8) 0.0185(9) 0.0282(9) -0.0050(7) 0.0052(7) 0.0002(7)
C3 0.0167(8) 0.0179(9) 0.0311(10) 0.0019(8) 0.0003(7) 0.0018(7)
C4 0.0168(8) 0.0250(10) 0.0179(8) 0.0046(7) -0.0013(6) -0.0021(7)
C5 0.0190(8) 0.0172(8) 0.0174(8) 0.0000(7) 0.0028(6) -0.0027(7)
C6 0.0150(7) 0.0159(8) 0.0169(8) 0.0000(6) 0.0012(6) -0.0012(6)
C7 0.0197(8) 0.0152(8) 0.0134(7) 0.0005(6) 0.0008(6) -0.0010(7)
C8 0.0261(9) 0.0177(8) 0.0217(8) 0.0016(7) 0.0005(7) -0.0024(7)
C9 0.0205(8) 0.0189(9) 0.0176(8) 0.0024(7) 0.0077(6) 0.0025(7)
C10 0.0173(8) 0.0165(8) 0.0194(8) 0.0004(7) 0.0031(6) 0.0028(6)
C11 0.0228(8) 0.0202(9) 0.0173(8) 0.0001(7) -0.0005(7) 0.0010(7)
C12 0.0392(11) 0.0207(10) 0.0218(9) -0.0015(8) -0.0054(8) -0.0032(8)
C13 0.0240(9) 0.0368(12) 0.0269(9) 0.0004(9) -0.0034(7) -0.0070(9)

loop_
_atom_type_symbol
_atom_type_description
_atom_type_scat_dispersion_real
_atom_type_scat_dispersion_imag
_atom_type_scat_source
C C 0.0033 0.0016 'International Tables Vol C Tables 4.2.6.8 and 6.1.1.4'
H H 0.0000 0.0000 'International Tables Vol C Tables 4.2.6.8 and 6.1.1.4'
N N 0.0061 0.0033 'International Tables Vol C Tables 4.2.6.8 and 6.1.1.4'
O O 0.0106 0.0060 'International Tables Vol C Tables 4.2.6.8 and 6.1.1.4'

loop_
_geom_angle_atom_site_label_1
_geom_angle_atom_site_label_2
_geom_angle_atom_site_label_3
_geom_angle
_geom_angle_site_symmetry_1
_geom_angle_site_symmetry_3
_geom_angle_publ_flag
C9 N1 C10 125.77(14) . . ?
C9 N1 C7 110.35(14) . . ?
C10 N1 C7 120.48(14) . . ?
C9 O1 C8 109.96(14) . . ?
C2 C1 C6 120.17(16) . . ?
C1 C2 C3 120.59(17) . . ?
C4 C3 C2 119.44(17) . . ?
C3 C4 C5 120.41(16) . . ?
C6 C5 C4 119.93(16) . . ?
C5 C6 C1 119.43(16) . . ?
C5 C6 C7 118.67(15) . . ?
C1 C6 C7 121.83(15) . . ?
N1 C7 C6 114.37(14) . . ?
N1 C7 C8 99.83(13) . . ?
C6 C7 C8 112.59(14) . . ?
O1 C8 C7 104.79(13) . . ?
O2 C9 O1 122.43(16) . . ?
O2 C9 N1 128.30(17) . . ?
O1 C9 N1 109.23(14) . . ?
O3 C10 N1 118.20(15) . . ?
O3 C10 C11 123.80(16) . . ?
N1 C10 C11 117.82(15) . . ?
C10 C11 C13 117.96(16) . . ?
C10 C11 C12 115.01(15) . . ?
C13 C11 C12 49.29(13) . . ?
C13 C12 C11 65.11(15) . . ?
C12 C13 C11 65.59(14) . . ?

loop_
_geom_bond_atom_site_label_1
_geom_bond_atom_site_label_2
_geom_bond_distance
_geom_bond_site_symmetry_2
_geom_bond_publ_flag
N1 C9 1.395(2) . ?
N1 C10 1.408(2) . ?
N1 C7 1.473(2) . ?
O1 C9 1.341(2) . ?
O1 C8 1.449(2) . ?
O2 C9 1.201(2) . ?
O3 C10 1.208(2) . ?
C1 C2 1.384(3) . ?
C1 C6 1.395(2) . ?
C2 C3 1.389(3) . ?
C3 C4 1.386(3) . ?
C4 C5 1.395(2) . ?
C5 C6 1.393(2) . ?
C6 C7 1.513(2) . ?
C7 C8 1.533(3) . ?
C10 C11 1.486(2) . ?
C11 C13 1.509(3) . ?
C11 C12 1.515(3) . ?
C12 C13 1.261(3) . ?

loop_
_geom_torsion_atom_site_label_1
_geom_torsion_atom_site_label_2
_geom_torsion_atom_site_label_3
_geom_torsion_atom_site_label_4
_geom_torsion
_geom_torsion_site_symmetry_1
_geom_torsion_site_symmetry_2
_geom_torsion_site_symmetry_3
_geom_torsion_site_symmetry_4
_geom_torsion_publ_flag
C6 C1 C2 C3 0.4(3) . . . . ?
C1 C2 C3 C4 -1.6(3) . . . . ?
C2 C3 C4 C5 1.6(3) . . . . ?
C3 C4 C5 C6 -0.3(3) . . . . ?
C4 C5 C6 C1 -0.9(2) . . . . ?
C4 C5 C6 C7 -177.94(15) . . . . ?
C2 C1 C6 C5 0.9(3) . . . . ?
C2 C1 C6 C7 177.76(16) . . . . ?
C9 N1 C7 C6 -141.17(14) . . . . ?
C10 N1 C7 C6 58.5(2) . . . . ?
C9 N1 C7 C8 -20.74(17) . . . . ?
C10 N1 C7 C8 178.91(15) . . . . ?
C5 C6 C7 N1 -154.24(15) . . . . ?
C1 C6 C7 N1 28.8(2) . . . . ?
C5 C6 C7 C8 92.71(18) . . . . ?
C1 C6 C7 C8 -84.2(2) . . . . ?
C9 O1 C8 C7 -19.38(18) . . . . ?
N1 C7 C8 O1 23.24(16) . . . . ?
C6 C7 C8 O1 144.96(14) . . . . ?
C8 O1 C9 O2 -175.64(15) . . . . ?
C8 O1 C9 N1 6.34(18) . . . . ?
C10 N1 C9 O2 -8.6(3) . . . . ?
C7 N1 C9 O2 -167.65(17) . . . . ?
C10 N1 C9 O1 169.30(15) . . . . ?
C7 N1 C9 O1 10.23(18) . . . . ?
C9 N1 C10 O3 -150.54(17) . . . . ?
C7 N1 C10 O3 6.6(2) . . . . ?
C9 N1 C10 C11 34.2(2) . . . . ?
C7 N1 C10 C11 -168.68(15) . . . . ?
O3 C10 C11 C13 29.1(3) . . . . ?
N1 C10 C11 C13 -155.92(16) . . . . ?
O3 C10 C11 C12 -26.4(3) . . . . ?
N1 C10 C11 C12 148.63(17) . . . . ?
C10 C11 C12 C13 106.33(19) . . . . ?
C10 C11 C13 C12 -100.06(19) . . . . ?

loop_
_cod_related_entry_id
_cod_related_entry_database
_cod_related_entry_code
1 ChemSpider 30658673
